data_7026488
loop_
_publ_author_name
'Shih, Che-Hsiu'
'Sheu, Chou-Fu'
'Kato, Kenichi'
'Sugimoto, Kunihisa'
'Kim, Jungeun'
'Wang, Yu'
'Takata, Masaki'

_publ_section_title
;
 The photo-induced commensurate modulated structure in site-selective spin
 crossover complex trans-[Fe(abpt)(2)(NCS)(2)].
;
_journal_issue 41
_journal_name_full 'Dalton transactions (Cambridge, England : 2003)'
_journal_page_first 9794
_journal_page_last 9800
_journal_paper_doi 10.1039/c0dt00470g
_journal_volume 39
_journal_year 2010
_chemical_formula_moiety 'C26 H20 Fe N14 S2'
_chemical_formula_sum 'C26 H20 Fe N14 S2'
_chemical_formula_weight 648.53
_chemical_melting_point ?
_chemical_name_common Fe(abpt)2(NCS)2
_chemical_name_systematic
;
?
;
_space_group_IT_number 14
_symmetry_cell_setting monoclinic
_symmetry_space_group_name_Hall '-P 2ybc'
_symmetry_space_group_name_H-M 'P 1 21/c 1'
_atom_sites_solution_hydrogens geom
_atom_sites_solution_primary direct
_atom_sites_solution_secondary difmap
_audit_creation_method SHELXL-97
_cell_angle_alpha 90.00
_cell_angle_beta 91.0992(11)
_cell_angle_gamma 90.00
_cell_formula_units_Z 4
_cell_length_a 16.2889(6)
_cell_length_b 17.4278(6)
_cell_length_c 9.6949(7)
_cell_measurement_reflns_used 17412
_cell_measurement_temperature 25(2)
_cell_measurement_theta_max 18.2
_cell_measurement_theta_min 1.2
_cell_volume 2751.7(2)
_computing_cell_refinement 'RAPID AUTO'
_computing_data_collection 'RAPID AUTO'
_computing_data_reduction 'RAPID AUTO'
_computing_structure_refinement 'SHELXL-97 (Sheldrick, 1997)'
_computing_structure_solution 'SHELXS-97 (Sheldrick, 1990)'
_diffrn_ambient_temperature 25(2)
_diffrn_measured_fraction_theta_full 0.997
_diffrn_measured_fraction_theta_max 0.997
_diffrn_measurement_device_type 'Rigaku RAXIS RAPID IP'
_diffrn_measurement_method Oscillation
_diffrn_radiation_monochromator graphite
_diffrn_radiation_source synchrotron
_diffrn_radiation_type synchrotron
_diffrn_radiation_wavelength 0.4959
_diffrn_reflns_av_R_equivalents 0.0397
_diffrn_reflns_av_sigmaI/netI 0.0313
_diffrn_reflns_limit_h_max 27
_diffrn_reflns_limit_h_min -27
_diffrn_reflns_limit_k_max 29
_diffrn_reflns_limit_k_min -29
_diffrn_reflns_limit_l_max 16
_diffrn_reflns_limit_l_min -16
_diffrn_reflns_number 47928
_diffrn_reflns_theta_full 24.41
_diffrn_reflns_theta_max 24.41
_diffrn_reflns_theta_min 1.19
_exptl_absorpt_coefficient_mu 0.393
_exptl_absorpt_correction_T_max 0.876
_exptl_absorpt_correction_T_min 0.822
_exptl_absorpt_correction_type empirical
_exptl_absorpt_process_details 'Multi-scan (2001 Higashi)'
_exptl_crystal_colour red
_exptl_crystal_density_diffrn 1.565
_exptl_crystal_density_meas ?
_exptl_crystal_density_method 'not measured'
_exptl_crystal_description block
_exptl_crystal_F_000 1328
_exptl_crystal_size_max 0.10
_exptl_crystal_size_mid 0.08
_exptl_crystal_size_min 0.05
_refine_diff_density_max 1.120
_refine_diff_density_min -0.596
_refine_diff_density_rms 0.098
_refine_ls_extinction_method none
_refine_ls_goodness_of_fit_ref 1.047
_refine_ls_hydrogen_treatment mixed
_refine_ls_matrix_type full
_refine_ls_number_parameters 407
_refine_ls_number_reflns 13283
_refine_ls_number_restraints 0
_refine_ls_restrained_S_all 1.047
_refine_ls_R_factor_all 0.0490
_refine_ls_R_factor_gt 0.0417
_refine_ls_shift/su_max 0.001
_refine_ls_shift/su_mean 0.000
_refine_ls_structure_factor_coef Fsqd
_refine_ls_weighting_details 'calc w=1/[\s^2^(Fo^2^)+(0.0642P)^2^+1.1675P] where P=(Fo^2^+2Fc^2^)/3'
_refine_ls_weighting_scheme calc
_refine_ls_wR_factor_gt 0.1114
_refine_ls_wR_factor_ref 0.1192
_reflns_number_gt 11427
_reflns_number_total 13283
_reflns_threshold_expression >2sigma(I)
_cod_data_source_file c0dt00470g.txt
_cod_data_source_block gs
_cod_depositor_comments
;
The following automatic conversions were performed:

'_chemical_melting_point' value 'not measured' was changed to '?' -
the value is undefined or not
given.

'_exptl_absorpt_correction_type' value 'Empirical' changed to
'empirical' according to
/home/saulius/struct/CIF-dictionaries/cif_core.dic dictionary named
'cif_core.dic' version 2.4.2 from 2011-04-26.

Automatic conversion script
Id: cif_fix_values 1891 2012-01-12 08:04:46Z andrius 

The following automatic conversions were performed:

'_exptl_crystal_density_meas' value 'not measured' was changed to '?'
- the value is perceived as not measured.

Automatic conversion script
Id: cif_fix_values 3008 2015-01-20 13:52:24Z robertas 
;
_cod_database_code 7026488

loop_
_symmetry_equiv_pos_as_xyz
'x, y, z'
'-x, y+1/2, -z+1/2'
'-x, -y, -z'
'x, -y-1/2, z-1/2'

loop_
_atom_site_label
_atom_site_type_symbol
_atom_site_fract_x
_atom_site_fract_y
_atom_site_fract_z
_atom_site_U_iso_or_equiv
_atom_site_adp_type
_atom_site_occupancy
_atom_site_symmetry_multiplicity
_atom_site_calc_flag
_atom_site_refinement_flags
Fe1 Fe 0.0000 0.5000 0.5000 0.01134(5) Uani 1 2 d S
S1 S 0.07590(2) 0.738079(17) 0.70661(3) 0.02078(6) Uani 1 1 d .
N1 N -0.09786(6) 0.53594(5) 0.38185(11) 0.01644(15) Uani 1 1 d .
N2 N 0.05624(6) 0.52724(5) 0.32412(10) 0.01529(15) Uani 1 1 d .
N3 N 0.02190(6) 0.60425(6) 0.57066(10) 0.01711(15) Uani 1 1 d .
N4 N 0.13459(6) 0.52667(5) 0.27660(10) 0.01578(15) Uani 1 1 d .
N5 N 0.18755(6) 0.60010(6) -0.06035(10) 0.01846(16) Uani 1 1 d .
N6 N 0.05200(6) 0.57684(5) 0.11772(10) 0.01462(14) Uani 1 1 d .
N7 N 0.02036(6) 0.61472(6) -0.00082(10) 0.01743(16) Uani 1 1 d .
H1N H 0.0574(14) 0.6104(13) -0.055(2) 0.029(5) Uiso 1 1 d .
H2N H 0.0210(12) 0.6631(12) 0.026(2) 0.023(4) Uiso 1 1 d .
C1 C -0.17704(7) 0.53273(7) 0.41695(14) 0.0205(2) Uani 1 1 d .
H1A H -0.1900 0.5151 0.5044 0.025 Uiso 1 1 calc R
C2 C -0.24043(7) 0.55480(7) 0.32741(16) 0.0234(2) Uani 1 1 d .
H2A H -0.2947 0.5515 0.3548 0.028 Uiso 1 1 calc R
C3 C -0.22212(7) 0.58166(7) 0.19728(16) 0.0238(2) Uani 1 1 d .
H3A H -0.2638 0.5973 0.1367 0.029 Uiso 1 1 calc R
C4 C -0.14022(7) 0.58485(7) 0.15840(14) 0.0206(2) Uani 1 1 d .
H4A H -0.1261 0.6023 0.0714 0.025 Uiso 1 1 calc R
C5 C -0.08043(6) 0.56137(6) 0.25301(12) 0.01617(17) Uani 1 1 d .
C6 C 0.00708(6) 0.55689(6) 0.22802(11) 0.01484(16) Uani 1 1 d .
C7 C 0.13108(6) 0.55741(6) 0.15155(11) 0.01487(16) Uani 1 1 d .
C8 C 0.20206(7) 0.56770(6) 0.06326(11) 0.01579(16) Uani 1 1 d .
C9 C 0.27957(7) 0.54434(6) 0.10971(12) 0.01724(17) Uani 1 1 d .
H9A H 0.2867 0.5203 0.1948 0.021 Uiso 1 1 calc R
C10 C 0.34570(7) 0.55797(7) 0.02522(12) 0.01899(18) Uani 1 1 d .
H10A H 0.3985 0.5436 0.0530 0.023 Uiso 1 1 calc R
C11 C 0.33197(8) 0.59340(7) -0.10155(13) 0.0214(2) Uani 1 1 d .
H11A H 0.3755 0.6041 -0.1592 0.026 Uiso 1 1 calc R
C12 C 0.25205(8) 0.61244(7) -0.14046(13) 0.0209(2) Uani 1 1 d .
H12A H 0.2430 0.6349 -0.2264 0.025 Uiso 1 1 calc R
C13 C 0.04512(7) 0.66020(6) 0.62564(12) 0.01729(17) Uani 1 1 d .
Fe2 Fe 0.5000 0.5000 0.5000 0.01258(5) Uani 1 2 d S
S2 S 0.440171(18) 0.386586(16) 0.95019(3) 0.01788(6) Uani 1 1 d .
N9 N 0.57047(5) 0.58988(5) 0.59594(10) 0.01470(14) Uani 1 1 d .
N11 N 0.64709(6) 0.59457(5) 0.65508(10) 0.01483(14) Uani 1 1 d .
N13 N 0.57182(6) 0.69114(5) 0.72789(10) 0.01514(14) Uani 1 1 d .
N8 N 0.41192(6) 0.59628(5) 0.52199(10) 0.01550(15) Uani 1 1 d .
N10 N 0.46938(6) 0.46187(6) 0.70016(10) 0.01754(16) Uani 1 1 d .
N12 N 0.70987(6) 0.74405(5) 0.89587(10) 0.01725(16) Uani 1 1 d .
N14 N 0.54376(7) 0.75575(6) 0.80130(11) 0.01963(17) Uani 1 1 d .
H4N H 0.5468(14) 0.7931(13) 0.739(2) 0.033(5) Uiso 1 1 d .
H3N H 0.5824(16) 0.7622(15) 0.873(3) 0.046(7) Uiso 1 1 d .
C19 C 0.52553(6) 0.64801(6) 0.64038(11) 0.01464(16) Uani 1 1 d .
C20 C 0.64754(6) 0.65656(6) 0.73402(11) 0.01440(15) Uani 1 1 d .
C21 C 0.72042(7) 0.68560(6) 0.80735(11) 0.01508(16) Uani 1 1 d .
C18 C 0.44019(6) 0.65807(6) 0.59242(11) 0.01568(16) Uani 1 1 d .
C26 C 0.45676(6) 0.43202(6) 0.80587(11) 0.01550(16) Uani 1 1 d .
C22 C 0.79727(7) 0.65474(6) 0.77769(12) 0.01717(17) Uani 1 1 d .
H22A H 0.8018 0.6121 0.7207 0.021 Uiso 1 1 calc R
C14 C 0.33528(7) 0.59830(7) 0.47012(12) 0.01783(18) Uani 1 1 d .
H14A H 0.3158 0.5560 0.4211 0.021 Uiso 1 1 calc R
C17 C 0.39258(7) 0.72313(6) 0.61294(14) 0.02000(19) Uani 1 1 d .
H17A H 0.4135 0.7651 0.6613 0.024 Uiso 1 1 calc R
C25 C 0.77752(8) 0.77481(7) 0.95301(12) 0.01897(18) Uani 1 1 d .
H25A H 0.7712 0.8146 1.0159 0.023 Uiso 1 1 calc R
C16 C 0.31260(7) 0.72389(7) 0.55916(15) 0.0218(2) Uani 1 1 d .
H16A H 0.2791 0.7664 0.5721 0.026 Uiso 1 1 calc R
C15 C 0.28342(7) 0.66086(7) 0.48618(13) 0.02027(19) Uani 1 1 d .
H15A H 0.2304 0.6604 0.4488 0.024 Uiso 1 1 calc R
C24 C 0.85664(8) 0.75107(7) 0.92416(13) 0.02013(19) Uani 1 1 d .
H24A H 0.9020 0.7759 0.9633 0.024 Uiso 1 1 calc R
C23 C 0.86650(7) 0.68929(7) 0.83521(12) 0.01968(19) Uani 1 1 d .
H23A H 0.9187 0.6715 0.8147 0.024 Uiso 1 1 calc R

loop_
_atom_site_aniso_label
_atom_site_aniso_U_11
_atom_site_aniso_U_22
_atom_site_aniso_U_33
_atom_site_aniso_U_23
_atom_site_aniso_U_13
_atom_site_aniso_U_12
Fe1 0.01300(9) 0.01011(8) 0.01093(8) 0.00110(6) 0.00079(6) 0.00055(6)
S1 0.02521(13) 0.01385(11) 0.02316(13) 0.00033(9) -0.00276(10) 0.00020(9)
N1 0.0143(3) 0.0119(3) 0.0232(4) -0.0010(3) 0.0025(3) -0.0006(3)
N2 0.0141(3) 0.0129(3) 0.0188(4) 0.0021(3) -0.0009(3) 0.0006(3)
N3 0.0177(4) 0.0185(4) 0.0151(4) 0.0003(3) 0.0004(3) 0.0020(3)
N4 0.0148(3) 0.0145(3) 0.0181(4) 0.0016(3) 0.0002(3) 0.0016(3)
N5 0.0210(4) 0.0183(4) 0.0161(4) 0.0011(3) 0.0009(3) 0.0032(3)
N6 0.0151(3) 0.0127(3) 0.0160(4) 0.0015(3) -0.0015(3) 0.0006(3)
N7 0.0190(4) 0.0166(4) 0.0165(4) 0.0029(3) -0.0026(3) 0.0012(3)
C1 0.0147(4) 0.0159(4) 0.0310(6) -0.0029(4) 0.0032(4) -0.0015(3)
C2 0.0138(4) 0.0184(4) 0.0380(7) -0.0032(4) -0.0006(4) -0.0016(3)
C3 0.0157(4) 0.0190(5) 0.0365(6) 0.0006(4) -0.0061(4) -0.0014(4)
C4 0.0168(4) 0.0168(4) 0.0281(5) 0.0035(4) -0.0057(4) -0.0018(3)
C5 0.0144(4) 0.0120(4) 0.0220(4) 0.0011(3) -0.0016(3) -0.0010(3)
C6 0.0145(4) 0.0121(4) 0.0179(4) 0.0015(3) -0.0012(3) -0.0005(3)
C7 0.0151(4) 0.0133(4) 0.0162(4) 0.0004(3) -0.0005(3) 0.0016(3)
C8 0.0167(4) 0.0143(4) 0.0164(4) -0.0008(3) 0.0006(3) 0.0020(3)
C9 0.0170(4) 0.0177(4) 0.0171(4) -0.0001(3) 0.0005(3) 0.0026(3)
C10 0.0178(4) 0.0193(4) 0.0200(5) -0.0012(4) 0.0024(4) 0.0027(3)
C11 0.0223(5) 0.0219(5) 0.0201(5) 0.0008(4) 0.0054(4) 0.0028(4)
C12 0.0242(5) 0.0213(5) 0.0172(4) 0.0022(4) 0.0029(4) 0.0035(4)
C13 0.0187(4) 0.0169(4) 0.0163(4) 0.0023(3) -0.0003(3) 0.0032(3)
Fe2 0.01269(9) 0.01232(9) 0.01282(9) 0.00124(6) 0.00229(7) 0.00036(6)
S2 0.02013(11) 0.01739(11) 0.01630(11) 0.00343(8) 0.00475(9) 0.00029(8)
N9 0.0130(3) 0.0136(3) 0.0175(4) -0.0001(3) 0.0016(3) 0.0009(3)
N11 0.0143(3) 0.0142(3) 0.0160(4) -0.0009(3) 0.0006(3) 0.0003(3)
N13 0.0168(3) 0.0122(3) 0.0165(4) -0.0006(3) 0.0033(3) 0.0014(3)
N8 0.0139(3) 0.0162(3) 0.0165(4) 0.0024(3) 0.0022(3) 0.0008(3)
N10 0.0181(4) 0.0171(4) 0.0175(4) 0.0018(3) 0.0027(3) 0.0000(3)
N12 0.0215(4) 0.0144(3) 0.0159(4) -0.0017(3) 0.0024(3) -0.0013(3)
N14 0.0248(4) 0.0141(4) 0.0201(4) -0.0024(3) 0.0028(3) 0.0049(3)
C19 0.0148(4) 0.0127(4) 0.0165(4) 0.0016(3) 0.0026(3) 0.0014(3)
C20 0.0157(4) 0.0130(4) 0.0145(4) 0.0005(3) 0.0022(3) 0.0007(3)
C21 0.0183(4) 0.0131(4) 0.0138(4) 0.0006(3) 0.0003(3) 0.0005(3)
C18 0.0145(4) 0.0141(4) 0.0185(4) 0.0029(3) 0.0034(3) 0.0013(3)
C26 0.0145(4) 0.0149(4) 0.0171(4) 0.0004(3) 0.0021(3) 0.0004(3)
C22 0.0187(4) 0.0165(4) 0.0162(4) -0.0012(3) -0.0026(3) 0.0026(3)
C14 0.0148(4) 0.0201(4) 0.0186(4) 0.0029(4) 0.0016(3) 0.0007(3)
C17 0.0167(4) 0.0144(4) 0.0291(5) 0.0018(4) 0.0038(4) 0.0020(3)
C25 0.0253(5) 0.0160(4) 0.0157(4) -0.0013(3) 0.0003(4) -0.0016(4)
C16 0.0159(4) 0.0176(4) 0.0322(6) 0.0054(4) 0.0039(4) 0.0036(3)
C15 0.0147(4) 0.0215(5) 0.0246(5) 0.0049(4) 0.0021(4) 0.0026(3)
C24 0.0227(5) 0.0195(4) 0.0181(4) -0.0008(4) -0.0043(4) -0.0007(4)
C23 0.0191(4) 0.0203(5) 0.0194(4) -0.0009(4) -0.0049(4) 0.0022(4)

loop_
_atom_type_symbol
_atom_type_description
_atom_type_scat_dispersion_real
_atom_type_scat_dispersion_imag
_atom_type_scat_source
C C 0.0000 0.0000 'International Tables Vol C Tables 4.2.6.8 and 6.1.1.4'
H H 0.0000 0.0000 'International Tables Vol C Tables 4.2.6.8 and 6.1.1.4'
N N 0.0000 0.0000 'International Tables Vol C Tables 4.2.6.8 and 6.1.1.4'
S S 0.0530 0.0610 'International Tables Vol C Tables 4.2.6.8 and 6.1.1.4'
Fe Fe 0.2090 0.4410 'International Tables Vol C Tables 4.2.6.8 and 6.1.1.4'

loop_
_geom_angle_atom_site_label_1
_geom_angle_atom_site_label_2
_geom_angle_atom_site_label_3
_geom_angle
_geom_angle_site_symmetry_1
_geom_angle_site_symmetry_3
N3 Fe1 N3 180.00(2) 3_566 .
N3 Fe1 N2 89.70(4) 3_566 3_566
N3 Fe1 N2 90.30(4) . 3_566
N3 Fe1 N2 90.30(4) 3_566 .
N3 Fe1 N2 89.70(4) . .
N2 Fe1 N2 180.0 3_566 .
N3 Fe1 N1 87.35(4) 3_566 .
N3 Fe1 N1 92.65(4) . .
N2 Fe1 N1 100.65(4) 3_566 .
N2 Fe1 N1 79.35(4) . .
N3 Fe1 N1 92.65(4) 3_566 3_566
N3 Fe1 N1 87.35(4) . 3_566
N2 Fe1 N1 79.35(4) 3_566 3_566
N2 Fe1 N1 100.65(4) . 3_566
N1 Fe1 N1 180.0 . 3_566
C1 N1 C5 117.72(10) . .
C1 N1 Fe1 126.05(9) . .
C5 N1 Fe1 116.12(7) . .
C6 N2 N4 108.82(9) . .
C6 N2 Fe1 114.26(7) . .
N4 N2 Fe1 136.85(7) . .
C13 N3 Fe1 168.66(9) . .
C7 N4 N2 106.35(9) . .
C12 N5 C8 117.39(10) . .
C6 N6 C7 105.57(9) . .
C6 N6 N7 124.63(9) . .
C7 N6 N7 129.66(9) . .
N6 N7 H1N 102.8(16) . .
N6 N7 H2N 101.6(13) . .
H1N N7 H2N 106.1(19) . .
N1 C1 C2 122.42(12) . .
N1 C1 H1A 118.8 . .
C2 C1 H1A 118.8 . .
C3 C2 C1 119.49(11) . .
C3 C2 H2A 120.3 . .
C1 C2 H2A 120.3 . .
C2 C3 C4 118.96(12) . .
C2 C3 H3A 120.5 . .
C4 C3 H3A 120.5 . .
C5 C4 C3 118.22(12) . .
C5 C4 H4A 120.9 . .
C3 C4 H4A 120.9 . .
N1 C5 C4 123.17(10) . .
N1 C5 C6 111.00(9) . .
C4 C5 C6 125.78(11) . .
N2 C6 N6 109.15(9) . .
N2 C6 C5 119.12(10) . .
N6 C6 C5 131.72(10) . .
N4 C7 N6 110.10(9) . .
N4 C7 C8 124.34(10) . .
N6 C7 C8 125.56(10) . .
N5 C8 C9 123.70(10) . .
N5 C8 C7 116.53(10) . .
C9 C8 C7 119.77(10) . .
C10 C9 C8 117.94(11) . .
C10 C9 H9A 121.0 . .
C8 C9 H9A 121.0 . .
C9 C10 C11 119.02(11) . .
C9 C10 H10A 120.5 . .
C11 C10 H10A 120.5 . .
C12 C11 C10 118.72(11) . .
C12 C11 H11A 120.6 . .
C10 C11 H11A 120.6 . .
N5 C12 C11 123.18(11) . .
N5 C12 H12A 118.4 . .
C11 C12 H12A 118.4 . .
N3 C13 S1 178.29(11) . .
N10 Fe2 N10 180.0 . 3_666
N10 Fe2 N9 91.99(4) . 3_666
N10 Fe2 N9 88.01(4) 3_666 3_666
N10 Fe2 N9 88.01(4) . .
N10 Fe2 N9 91.99(4) 3_666 .
N9 Fe2 N9 180.0 3_666 .
N10 Fe2 N8 89.15(4) . .
N10 Fe2 N8 90.85(4) 3_666 .
N9 Fe2 N8 104.61(3) 3_666 .
N9 Fe2 N8 75.39(3) . .
N10 Fe2 N8 90.85(4) . 3_666
N10 Fe2 N8 89.15(4) 3_666 3_666
N9 Fe2 N8 75.39(3) 3_666 3_666
N9 Fe2 N8 104.61(3) . 3_666
N8 Fe2 N8 180.000(1) . 3_666
C19 N9 N11 108.87(9) . .
C19 N9 Fe2 113.87(7) . .
N11 N9 Fe2 134.69(7) . .
C20 N11 N9 106.65(9) . .
C19 N13 C20 105.83(9) . .
C19 N13 N14 125.25(9) . .
C20 N13 N14 128.83(10) . .
C14 N8 C18 118.40(10) . .
C14 N8 Fe2 125.73(8) . .
C18 N8 Fe2 115.86(7) . .
C26 N10 Fe2 171.42(9) . .
C25 N12 C21 116.99(10) . .
N13 N14 H4N 102.6(14) . .
N13 N14 H3N 104.6(16) . .
H4N N14 H3N 112(2) . .
N9 C19 N13 108.88(9) . .
N9 C19 C18 120.90(10) . .
N13 C19 C18 130.21(9) . .
N11 C20 N13 109.76(9) . .
N11 C20 C21 123.98(9) . .
N13 C20 C21 126.11(9) . .
N12 C21 C22 123.28(10) . .
N12 C21 C20 117.37(10) . .
C22 C21 C20 119.26(9) . .
N8 C18 C17 122.45(10) . .
N8 C18 C19 112.11(9) . .
C17 C18 C19 125.43(10) . .
N10 C26 S2 177.38(10) . .
C23 C22 C21 118.37(10) . .
C23 C22 H22A 120.8 . .
C21 C22 H22A 120.8 . .
N8 C14 C15 122.92(11) . .
N8 C14 H14A 118.5 . .
C15 C14 H14A 118.5 . .
C18 C17 C16 118.31(11) . .
C18 C17 H17A 120.8 . .
C16 C17 H17A 120.8 . .
N12 C25 C24 123.97(11) . .
N12 C25 H25A 118.0 . .
C24 C25 H25A 118.0 . .
C15 C16 C17 119.49(11) . .
C15 C16 H16A 120.3 . .
C17 C16 H16A 120.3 . .
C16 C15 C14 118.41(11) . .
C16 C15 H15A 120.8 . .
C14 C15 H15A 120.8 . .
C25 C24 C23 118.35(11) . .
C25 C24 H24A 120.8 . .
C23 C24 H24A 120.8 . .
C22 C23 C24 118.88(11) . .
C22 C23 H23A 120.6 . .
C24 C23 H23A 120.6 . .

loop_
_geom_bond_atom_site_label_1
_geom_bond_atom_site_label_2
_geom_bond_distance
_geom_bond_site_symmetry_2
Fe1 N3 1.9718(10) 3_566
Fe1 N3 1.9718(10) .
Fe1 N2 2.0079(10) 3_566
Fe1 N2 2.0079(10) .
Fe1 N1 2.0433(10) .
Fe1 N1 2.0433(10) 3_566
S1 C13 1.6416(12) .
N1 C1 1.3414(14) .
N1 C5 1.3605(15) .
N2 C6 1.3220(14) .
N2 N4 1.3652(13) .
N3 C13 1.1706(15) .
N4 C7 1.3257(14) .
N5 C12 1.3358(16) .
N5 C8 1.3416(15) .
N6 C6 1.3527(14) .
N6 C7 1.3658(13) .
N6 N7 1.4141(13) .
N7 H1N 0.81(2) .
N7 H2N 0.88(2) .
C1 C2 1.3905(18) .
C1 H1A 0.9300 .
C2 C3 1.383(2) .
C2 H2A 0.9300 .
C3 C4 1.3942(17) .
C3 H3A 0.9300 .
C4 C5 1.3868(16) .
C4 H4A 0.9300 .
C5 C6 1.4525(15) .
C7 C8 1.4627(15) .
C8 C9 1.3930(15) .
C9 C10 1.3862(16) .
C9 H9A 0.9300 .
C10 C11 1.3897(18) .
C10 H10A 0.9300 .
C11 C12 1.3886(18) .
C11 H11A 0.9300 .
C12 H12A 0.9300 .
Fe2 N10 2.1197(10) .
Fe2 N10 2.1197(10) 3_666
Fe2 N9 2.1437(9) 3_666
Fe2 N9 2.1437(9) .
Fe2 N8 2.2206(9) .
Fe2 N8 2.2206(9) 3_666
S2 C26 1.6346(11) .
N9 C19 1.3266(13) .
N9 N11 1.3658(13) .
N11 C20 1.3238(14) .
N13 C19 1.3523(14) .
N13 C20 1.3731(14) .
N13 N14 1.4127(13) .
N8 C14 1.3374(14) .
N8 C18 1.3514(15) .
N10 C26 1.1711(14) .
N12 C25 1.3361(15) .
N12 C21 1.3452(14) .
N14 H4N 0.89(2) .
N14 H3N 0.94(3) .
C19 C18 1.4677(15) .
C20 C21 1.4624(15) .
C21 C22 1.3974(15) .
C18 C17 1.3901(15) .
C22 C23 1.3861(16) .
C22 H22A 0.9300 .
C14 C15 1.3898(16) .
C14 H14A 0.9300 .
C17 C16 1.3939(17) .
C17 H17A 0.9300 .
C25 C24 1.3871(18) .
C25 H25A 0.9300 .
C16 C15 1.3858(19) .
C16 H16A 0.9300 .
C15 H15A 0.9300 .
C24 C23 1.3908(17) .
C24 H24A 0.9300 .
C23 H23A 0.9300 .
